data_2005197
loop_
_publ_author_name
'Elerman, Y.'
'Paulus, H.'

_publ_contact_author
;
Yalcin ELERMAN
Dept. of Engineering Pyhsics,
Faculty of Sciences,
University of Ankara,
06100 Besevler - Ankara, Turkey
;
_publ_section_title
;
 A Five-Coordinate
 Bis(<i>p</i>-bromophenylsalicylaldimino)chloroiron(III) Complex
;
_journal_issue 8
_journal_name_full 'Acta Crystallographica Section C'
_journal_page_first 1971
_journal_page_last 1973
_journal_paper_doi 10.1107/S0108270196005422
_journal_volume 52
_journal_year 1996
_chemical_formula_iupac '[Fe Cl (C13 H9 Br N O)2]'
_chemical_formula_sum 'C26 H18 Br2 Cl Fe N2 O2'
_chemical_formula_weight 641.54
_chemical_name_systematic
;
 ?
;
_space_group_IT_number 14
_symmetry_cell_setting monoclinic
_symmetry_space_group_name_Hall '-P 2yn'
_symmetry_space_group_name_H-M 'P 1 21/n 1'
_audit_creation_method SHELXL
_cell_angle_alpha 90
_cell_angle_beta 98.26(1)
_cell_angle_gamma 90
_cell_formula_units_Z 4
_cell_length_a 10.068(1)
_cell_length_b 21.731(2)
_cell_length_c 11.293(1)
_cell_measurement_reflns_used 54
_cell_measurement_temperature 293(2)
_cell_measurement_theta_max 36
_cell_measurement_theta_min 30
_cell_volume 2445.1(4)
_computing_cell_refinement 'REDU4 (Stoe & Cie, 1991)'
_computing_data_collection 'DIF4 (Stoe & Cie, 1991)'
_computing_data_reduction REDU4
_computing_molecular_graphics 'ORTEPII (Johnson, 1976)'
_computing_structure_refinement 'SHELXL93 (Sheldrick, 1993)'
_computing_structure_solution 'SHELXS86 (Sheldrick, 1990)'
_diffrn_ambient_temperature 293(2)
_diffrn_measurement_device 'Stoe-Siemens AED'
_diffrn_measurement_method \w/2\q
_diffrn_radiation_monochromator graphite
_diffrn_radiation_source 'fine-focus sealed tube'
_diffrn_radiation_type MoK\a
_diffrn_radiation_wavelength 0.71069
_diffrn_reflns_av_sigmaI/netI 0.0389
_diffrn_reflns_limit_h_max 10
_diffrn_reflns_limit_h_min -10
_diffrn_reflns_limit_k_max 23
_diffrn_reflns_limit_k_min 0
_diffrn_reflns_limit_l_max 12
_diffrn_reflns_limit_l_min 0
_diffrn_reflns_number 2913
_diffrn_reflns_theta_max 22.52
_diffrn_reflns_theta_min 1.87
_diffrn_standards_decay_% 2
_diffrn_standards_interval_time 180
_diffrn_standards_number 3
_exptl_absorpt_coefficient_mu 4.02
_exptl_absorpt_correction_T_max 0.481
_exptl_absorpt_correction_T_min 0.225
_exptl_absorpt_correction_type 'empirical \y scan (Kopfman & Huber, 1968; North, Phillips & Mathews, 1968)'
_exptl_crystal_colour black
_exptl_crystal_density_diffrn 1.74
_exptl_crystal_density_meas ?
_exptl_crystal_description plate
_exptl_crystal_F_000 1268
_exptl_crystal_size_max 0.45
_exptl_crystal_size_mid 0.35
_exptl_crystal_size_min 0.12
_refine_diff_density_max 0.29
_refine_diff_density_min -0.25
_refine_ls_extinction_method none
_refine_ls_goodness_of_fit_all 1.049
_refine_ls_goodness_of_fit_obs 1.090
_refine_ls_hydrogen_treatment 'H-atom coordinates fixed'
_refine_ls_matrix_type full
_refine_ls_number_parameters 307
_refine_ls_number_reflns 2913
_refine_ls_number_restraints 0
_refine_ls_restrained_S_all 1.049
_refine_ls_restrained_S_obs 1.090
_refine_ls_R_factor_all 0.049
_refine_ls_R_factor_obs 0.035
_refine_ls_shift/esd_max 0.001
_refine_ls_shift/esd_mean 0.000
_refine_ls_structure_factor_coef Fsqd
_refine_ls_weighting_details 'w = 1/[\s^2^(Fo^2^)+(0.0449P)^2^] where P=(Fo^2^+2Fc^2^)/3'
_refine_ls_weighting_scheme calc
_refine_ls_wR_factor_all 0.080
_refine_ls_wR_factor_obs 0.075
_reflns_number_observed 2422
_reflns_number_total 2913
_reflns_observed_criterion >2sigma(I)
_cod_data_source_file ab1355.cif
_cod_data_source_block el31
_cod_depositor_comments
;
The following automatic conversions were performed:

'_exptl_crystal_density_meas' value 'none' was changed to '?' - the
value is perceived as not measured.

Automatic conversion script
Id: cif_fix_values 3008 2015-01-20 13:52:24Z robertas 

The following automatic conversions were performed:

'_refine_ls_weighting_scheme' value 'calc w =
1/[\s^2^(Fo^2^)+(0.0449P)^2^] where P=(Fo^2^+2Fc^2^)/3' was changed
to 'calc'. New tag '_refine_ls_weighting_details' was created. The
value of the new tag was set to 'w = 1/[\s^2^(Fo^2^)+(0.0449P)^2^]
where P=(Fo^2^+2Fc^2^)/3'.

Automatic conversion script
Id: cif_fix_values 3143 2015-03-26 13:38:13Z robertas 
;
_cod_original_sg_symbol_H-M 'P 21/n'
_cod_database_code 2005197

loop_
_symmetry_equiv_pos_as_xyz
'x, y, z'
'-x+1/2, y+1/2, -z+1/2'
'-x, -y, -z'
'x-1/2, -y-1/2, z-1/2'

loop_
_atom_site_aniso_label
_atom_site_aniso_U_11
_atom_site_aniso_U_22
_atom_site_aniso_U_33
_atom_site_aniso_U_12
_atom_site_aniso_U_13
_atom_site_aniso_U_23
Fe1 0.0319(4) 0.0460(4) 0.0277(3) -0.0021(3) 0.0040(3) 0.0024(3)
Br1 0.0573(4) 0.0857(4) 0.0378(3) 0.0023(3) -0.0083(2) 0.0026(2)
Br2 0.0739(4) 0.0928(4) 0.0463(3) -0.0151(3) -0.0212(3) 0.0073(3)
Cl1 0.0497(7) 0.0522(7) 0.0443(6) -0.0075(6) 0.0033(5) 0.0035(5)
O1 0.032(2) 0.082(2) 0.033(2) -0.004(2) 0.0005(14) 0.016(2)
O2 0.046(2) 0.053(2) 0.033(2) -0.010(2) 0.0003(14) 0.0025(14)
N1 0.032(2) 0.046(2) 0.028(2) 0.001(2) 0.003(2) 0.003(2)
N2 0.040(2) 0.041(2) 0.027(2) -0.002(2) 0.004(2) 0.002(2)
C1 0.035(3) 0.047(3) 0.032(2) -0.004(2) 0.003(2) 0.010(2)
C2 0.048(3) 0.078(4) 0.032(3) 0.004(3) 0.008(2) -0.005(2)
C3 0.065(4) 0.084(4) 0.030(3) -0.007(3) 0.006(2) -0.008(2)
C4 0.042(3) 0.059(3) 0.037(3) -0.007(2) -0.005(2) 0.011(2)
C5 0.042(3) 0.068(3) 0.042(3) 0.012(3) -0.003(2) 0.004(2)
C6 0.047(3) 0.060(3) 0.040(3) 0.015(3) 0.003(2) -0.003(2)
C7 0.048(3) 0.051(3) 0.032(2) -0.001(3) 0.006(2) 0.003(2)
C8 0.034(3) 0.051(3) 0.034(2) -0.002(2) 0.002(2) -0.001(2)
C9 0.041(3) 0.081(4) 0.051(3) -0.011(3) 0.007(2) 0.011(3)
C10 0.039(3) 0.092(4) 0.061(3) -0.018(3) 0.005(3) 0.006(3)
C11 0.035(3) 0.081(4) 0.055(3) -0.004(3) 0.001(2) -0.003(3)
C12 0.037(3) 0.080(4) 0.041(3) 0.000(3) -0.002(2) 0.002(2)
C13 0.036(3) 0.048(3) 0.036(2) -0.001(2) 0.003(2) 0.000(2)
C14 0.033(3) 0.037(2) 0.040(2) 0.004(2) 0.004(2) -0.004(2)
C15 0.054(3) 0.045(3) 0.040(3) -0.001(3) 0.001(2) -0.001(2)
C16 0.044(3) 0.053(3) 0.063(3) -0.001(3) -0.007(2) 0.007(2)
C17 0.040(3) 0.056(3) 0.078(4) -0.006(2) 0.005(3) 0.010(3)
C18 0.042(3) 0.058(3) 0.052(3) -0.007(2) 0.008(2) 0.008(2)
C19 0.034(3) 0.047(3) 0.035(2) 0.001(2) 0.007(2) 0.002(2)
C20 0.043(3) 0.047(3) 0.037(2) 0.002(2) 0.010(2) 0.004(2)
C21 0.035(3) 0.048(3) 0.023(2) 0.000(2) 0.006(2) -0.002(2)
C22 0.055(3) 0.049(3) 0.035(2) -0.002(2) 0.000(2) 0.004(2)
C23 0.062(3) 0.051(3) 0.036(3) -0.008(3) 0.008(2) 0.000(2)
C24 0.040(3) 0.062(3) 0.030(2) 0.004(2) 0.006(2) 0.005(2)
C25 0.056(3) 0.047(3) 0.039(3) 0.004(2) 0.004(2) 0.004(2)
C26 0.050(3) 0.045(3) 0.039(3) 0.001(2) 0.004(2) 0.001(2)

loop_
_atom_site_label
_atom_site_occupancy
_atom_site_fract_x
_atom_site_fract_y
_atom_site_fract_z
_atom_site_U_iso_or_equiv
_atom_site_thermal_displace_type
_atom_site_calc_flag
_atom_site_type_symbol
Fe1 1 .1269(1) .6401(1) .5802(1) .0352(2) Uani d Fe
Br1 1 .5056(1) .5877(1) 1.1865(1) .0617(2) Uani d Br
Br2 1 -0.2402(1) .6506(1) -.0315(1) .0739(2) Uani d Br
Cl1 1 .0280(1) .7250(1) .6379(1) .0490(3) Uani d Cl
O1 1 .3098(3) .6367(2) .6346(2) .0496(8) Uani d O
O2 1 .0009(3) .5894(1) .4908(2) .0444(7) Uani d O
N1 1 .1783(4) .6705(2) .4119(3) .0353(8) Uani d N
N2 1 .0958(3) .5857(2) .7343(3) .0359(8) Uani d N
C1 1 .0799(4) .6682(2) .3066(3) .038(1) Uani d C
C2 1 .1102(5) .6375(2) .2064(4) .053(1) Uani d C
H2 1 .1948 .6203 .2063 .1 Uiso calc H
C3 1 .0138(6) .6326(3) .1065(4) .060(1) Uani d C
H3 1 .0333 .6121 .0387 .1 Uiso calc H
C4 1 -0.1101(5) .6578(2) .1076(4) .047(1) Uani d C
C5 1 -0.1409(5) .6887(2) .2057(4) .052(1) Uani d C
H5 1 -0.2253 .7062 .2048 .1 Uiso calc H
C6 1 -.0446(5) .6936(2) .3069(4) .049(1) Uani d C
H6 1 -0.0647 .714 .3745 .1 Uiso calc H
C7 1 .2981(5) .6868(2) .3967(4) .044(1) Uani d C
H7 1 .3082 .7018 .3214 .1 Uiso calc H
C8 1 .4181(4) .6843(2) .4839(4) .040(1) Uani d C
C9 1 .5393(5) .7052(2) .4505(4) .057(1) Uani d C
H9 1 .5391 .7223 .375 .1 Uiso calc H
C10 1 .6575(5) .7010(3) .5263(5) .064(2) Uani d C
H10 1 .7365 .716 .5035 .1 Uiso calc H
C11 1 .6582(5) .6745(2) .6363(4) .058(1) Uani d C
H11 1 .739 .671 .6873 .1 Uiso calc H
C12 1 .5422(5) .6528(2) .6733(4) .053(1) Uani d C
H12 1 .5452 .6349 .7485 .1 Uiso calc H
C13 1 .4201(5) .6578(2) .5976(4) .041(1) Uani d C
C14 1 -0.1029(4) .5583(2) .5183(4) .037(1) Uani d C
C15 1 -0.2039(5) .5406(2) .4252(4) .047(1) Uani d C
H15 1 -0.1987 .5527 .347 .1 Uiso calc H
C16 1 -0.3091(5) .5059(2) .4491(4) .055(1) Uani d C
H16 1 -0.374 .4936 .3864 .1 Uiso calc H
C17 1 -0.3218(5) .4883(2) .5657(5) .059(1) Uani d C
H17 1 -0.3947 .4648 .581 .1 Uiso calc H
C18 1 -0.2251(5) .5061(2) .6574(4) .051(1) Uani d C
H18 1 -0.2339 .4949 .7354 .1 Uiso calc H
C19 1 -0.1137(4) .5406(2) .6366(3) .039(1) Uani d C
C20 1 -.0114(5) .5529(2) .7350(4) .042(1) Uani d C
H20 1 -0.0231 .5353 .8079 .1 Uiso calc H
C21 1 .1918(4) .5852(2) .8400(3) .035(1) Uani d C
C22 1 .2509(5) .6398(2) .8834(4) .047(1) Uani d C
H22 1 .2274 .6764 .8434 .1 Uiso calc H
C23 1 .3447(5) .6402(2) .9856(4) .050(1) Uani d C
H23 1 .3835 .677 1.0147 .1 Uiso calc H
C24 1 .3800(4) .5861(2) 1.0436(3) .044(1) Uani d C
C25 1 .3248(5) .5310(2) 1.0017(4) .048(1) Uani d C
H25 1 .3508 .4944 1.041 .1 Uiso calc H
C26 1 .2303(5) .5310(2) .9001(4) .045(1) Uani d C
H26 1 .1919 .494 .8716 .1 Uiso calc H

loop_
_atom_type_symbol
_atom_type_description
_atom_type_scat_dispersion_real
_atom_type_scat_dispersion_imag
_atom_type_scat_source
C C 0.0033 0.0016 'International Tables Vol C Tables 4.2.6.8 and 6.1.1.4'
H H 0.0000 0.0000 'International Tables Vol C Tables 4.2.6.8 and 6.1.1.4'
N N 0.0061 0.0033 'International Tables Vol C Tables 4.2.6.8 and 6.1.1.4'
O O 0.0106 0.0060 'International Tables Vol C Tables 4.2.6.8 and 6.1.1.4'
Cl Cl 0.1484 0.1585 'International Tables Vol C Tables 4.2.6.8 and 6.1.1.4'
Br Br -0.2901 2.4595 'International Tables Vol C Tables 4.2.6.8 and 6.1.1.4'
Fe Fe 0.3463 0.8444 'International Tables Vol C Tables 4.2.6.8 and 6.1.1.4'

loop_
_geom_angle_atom_site_label_1
_geom_angle_atom_site_label_2
_geom_angle_atom_site_label_3
_geom_angle
_geom_angle_publ_flag
O1 Fe1 O2 136.12(14) y
O1 Fe1 N1 87.21(13) y
O2 Fe1 N1 86.24(13) y
O1 Fe1 N2 87.87(13) y
O2 Fe1 N2 86.96(12) y
N1 Fe1 N2 164.24(13) y
O1 Fe1 Cl1 113.47(11) y
O2 Fe1 Cl1 110.39(10) y
N1 Fe1 Cl1 100.29(10) y
N2 Fe1 Cl1 95.41(9) y
C13 O1 Fe1 136.0(3) y
C14 O2 Fe1 132.5(3) y
C7 N1 C1 116.5(3) y
C7 N1 Fe1 123.4(3) y
C1 N1 Fe1 119.9(3) y
C20 N2 C21 117.2(3) y
C20 N2 Fe1 121.5(3) y
C21 N2 Fe1 121.3(3) y
C6 C1 C2 120.3(4) ?
C6 C1 N1 120.5(4) y
C2 C1 N1 119.1(4) y
C3 C2 C1 119.6(5) ?
C4 C3 C2 119.8(4) ?
C3 C4 C5 121.3(4) ?
C3 C4 Br2 118.8(4) y
C5 C4 Br2 120.0(4) y
C4 C5 C6 119.3(4) ?
C1 C6 C5 119.8(4) ?
N1 C7 C8 127.2(4) ?
C13 C8 C9 118.6(4) ?
C13 C8 C7 122.6(4) ?
C9 C8 C7 118.6(4) ?
C10 C9 C8 121.6(4) ?
C9 C10 C11 119.2(5) ?
C10 C11 C12 121.6(4) ?
C11 C12 C13 119.8(4) ?
O1 C13 C12 119.0(4) ?
O1 C13 C8 121.9(4) ?
C12 C13 C8 119.1(4) ?
O2 C14 C15 118.4(4) ?
O2 C14 C19 122.4(4) ?
C15 C14 C19 119.1(4) ?
C16 C15 C14 120.3(4) ?
C15 C16 C17 121.3(4) ?
C18 C17 C16 118.9(4) ?
C17 C18 C19 121.7(4) ?
C18 C19 C14 118.7(4) ?
C18 C19 C20 118.5(4) ?
C14 C19 C20 122.7(4) ?
N2 C20 C19 127.4(4) ?
C26 C21 C22 118.6(4) ?
C26 C21 N2 121.7(4) ?
C22 C21 N2 119.7(4) ?
C21 C22 C23 120.6(4) ?
C24 C23 C22 119.6(4) ?
C23 C24 C25 121.3(4) ?
C23 C24 Br1 119.1(3) ?
C25 C24 Br1 119.7(3) ?
C24 C25 C26 118.9(4) ?
C21 C26 C25 121.1(4) ?

loop_
_geom_bond_atom_site_label_1
_geom_bond_atom_site_label_2
_geom_bond_distance
_geom_bond_publ_flag
Fe1 O1 1.857(3) y
Fe1 O2 1.864(3) y
Fe1 N1 2.144(3) y
Fe1 N2 2.164(3) y
Fe1 Cl1 2.2380(10) y
Br1 C24 1.902(4) y
Br2 C4 1.902(4) y
O1 C13 1.323(5) y
O2 C14 1.318(5) y
N1 C7 1.291(5) y
N1 C1 1.435(5) y
N2 C20 1.295(5) y
N2 C21 1.423(5) y
C1 C6 1.369(6) y
C1 C2 1.385(6) y
C2 C3 1.383(6) y
C3 C4 1.364(7) y
C4 C5 1.368(6) ?
C5 C6 1.393(6) ?
C7 C8 1.446(6) ?
C8 C13 1.405(6) ?
C8 C9 1.403(6) y
C9 C10 1.365(6) y
C10 C11 1.368(7) y
C11 C12 1.379(7) y
C12 C13 1.397(6) ?
C14 C15 1.408(6) ?
C14 C19 1.410(6) ?
C15 C16 1.359(7) ?
C16 C17 1.395(7) ?
C17 C18 1.372(6) ?
C18 C19 1.397(6) ?
C19 C20 1.428(6) ?
C21 C26 1.387(6) ?
C21 C22 1.385(6) ?
C22 C23 1.382(6) ?
C23 C24 1.368(6) ?
C24 C25 1.374(6) ?
C25 C26 1.381(6) ?
